data_4516275
loop_
_publ_author_name
'Yamada, Manabu'
'Hamada, Fumio'

_publ_section_title
;
 Halogen Interactions in Macrocyclic Thiacalix[4]arene Systems
;
_journal_issue 4
_journal_name_full 'Crystal Growth &amp; Design'
_journal_page_first 1889
_journal_paper_doi 10.1021/acs.cgd.5b00065
_journal_volume 15
_journal_year 2015
_chemical_formula_moiety 'C52 H68 Br4 O4 S4'
_chemical_formula_sum 'C52 H68 Br4 O4 S4'
_chemical_formula_weight 1204.96
_space_group_IT_number 2
_space_group_name_Hall '-P 1'
_space_group_name_H-M_alt 'P -1'
_symmetry_cell_setting triclinic
_symmetry_Int_Tables_number 2
_symmetry_space_group_name_Hall '-P 1'
_symmetry_space_group_name_H-M 'P -1'
_atom_sites_solution_hydrogens geom
_atom_sites_solution_primary direct
_atom_sites_solution_secondary difmap
_cell_angle_alpha 102.319(4)
_cell_angle_beta 104.777(4)
_cell_angle_gamma 101.482(5)
_cell_formula_units_Z 2
_cell_length_a 9.8299(15)
_cell_length_b 17.253(3)
_cell_length_c 18.068(3)
_cell_measurement_reflns_used 13192
_cell_measurement_temperature 120
_cell_measurement_theta_max 25.47
_cell_measurement_theta_min 3.03
_cell_volume 2788.5(8)
_computing_cell_refinement 'RAPID AUTO'
_computing_data_collection 'RAPID AUTO (Rigaku, ????)'
_computing_data_reduction 'RAPID AUTO'
_computing_molecular_graphics 'CrystalStructure 4.0'
_computing_publication_material 'CrystalStructure 4.0 (Rigaku, 2010)'
_computing_structure_refinement 'SHELXL97 (Sheldrick, 2008)'
_computing_structure_solution 'SHELXS97 (Sheldrick, 2008)'
_diffrn_ambient_temperature 120
_diffrn_detector_area_resol_mean 10.000
_diffrn_measured_fraction_theta_full 0.982
_diffrn_measured_fraction_theta_max 0.982
_diffrn_measurement_device_type 'Rigaku R-AXIS RAPID'
_diffrn_measurement_method \w
_diffrn_radiation_type 'Mo K\a'
_diffrn_radiation_wavelength 0.71075
_diffrn_reflns_av_R_equivalents 0.0924
_diffrn_reflns_limit_h_max 11
_diffrn_reflns_limit_h_min -11
_diffrn_reflns_limit_k_max 20
_diffrn_reflns_limit_k_min -20
_diffrn_reflns_limit_l_max 21
_diffrn_reflns_limit_l_min -21
_diffrn_reflns_number 22016
_diffrn_reflns_theta_full 25.35
_diffrn_reflns_theta_max 25.35
_diffrn_standards_number 0
_exptl_absorpt_coefficient_mu 3.085
_exptl_absorpt_correction_T_max 0.540
_exptl_absorpt_correction_T_min 0.288
_exptl_absorpt_correction_type multi-scan
_exptl_absorpt_process_details 'ABSCOR (Rigaku, 1995)'
_exptl_crystal_colour colorless
_exptl_crystal_density_diffrn 1.435
_exptl_crystal_density_method 'not measured'
_exptl_crystal_description block
_exptl_crystal_F_000 1232.00
_exptl_crystal_size_max 0.300
_exptl_crystal_size_mid 0.300
_exptl_crystal_size_min 0.200
_refine_diff_density_max 1.100
_refine_diff_density_min -1.630
_refine_ls_extinction_method none
_refine_ls_goodness_of_fit_ref 1.144
_refine_ls_hydrogen_treatment constr
_refine_ls_number_parameters 577
_refine_ls_number_reflns 10023
_refine_ls_number_restraints 0
_refine_ls_R_factor_gt 0.0858
_refine_ls_shift/su_max 0.000
_refine_ls_structure_factor_coef Fsqd
_refine_ls_weighting_details 'w = 1/[\s^2^(Fo^2^)+(0.1297P)^2^+0.0000P] where P=(Fo^2^+2Fc^2^)/3'
_refine_ls_weighting_scheme calc
_refine_ls_wR_factor_ref 0.2837
_reflns_number_gt 5410
_reflns_number_total 10023
_reflns_threshold_expression F^2^>2.0\s(F^2^)
_cod_data_source_file cg5b00065_si_004.cif
_cod_data_source_block TC4A-Br-Heptyl
_cod_original_cell_volume 2788.5(7)
_cod_database_code 4516275

loop_
_symmetry_equiv_pos_site_id
_symmetry_equiv_pos_as_xyz
1 +X,+Y,+Z
2 -X,-Y,-Z

loop_
_atom_site_label
_atom_site_type_symbol
_atom_site_fract_x
_atom_site_fract_y
_atom_site_fract_z
_atom_site_U_iso_or_equiv
_atom_site_adp_type
_atom_site_occupancy
_atom_site_symmetry_multiplicity
_atom_site_calc_flag
_atom_site_refinement_flags
Br1 Br -0.19357(12) 0.50427(6) 0.37782(6) 0.0535(4) Uani 1.0 2 d .
Br2 Br -0.36738(12) -0.11668(6) 0.03058(6) 0.0559(4) Uani 1.0 2 d .
Br3 Br 0.41234(15) 0.47238(8) 0.18306(8) 0.0722(5) Uani 1.0 2 d .
Br4 Br 0.22010(14) -0.01464(7) 0.46356(7) 0.0625(4) Uani 1.0 2 d .
S1 S -0.0378(3) 0.24361(17) 0.47929(13) 0.0470(7) Uani 1.0 2 d .
S2 S -0.4115(3) 0.19195(15) 0.17299(13) 0.0418(6) Uani 1.0 2 d .
S3 S 0.0387(3) 0.16023(17) 0.04382(13) 0.0485(7) Uani 1.0 2 d .
S4 S 0.4226(3) 0.24253(15) 0.35091(13) 0.0412(6) Uani 1.0 2 d .
O1 O -0.2083(7) 0.1441(4) 0.3070(4) 0.0448(16) Uani 1.0 2 d .
O2 O -0.1160(7) 0.2519(4) 0.1486(4) 0.0418(16) Uani 1.0 2 d .
O3 O 0.1581(7) 0.1338(4) 0.2069(4) 0.0386(15) Uani 1.0 2 d .
O4 O 0.1585(7) 0.3009(4) 0.3820(4) 0.0441(16) Uani 1.0 2 d .
C1 C -0.2028(10) 0.3914(6) 0.3577(6) 0.042(3) Uani 1.0 2 d .
C2 C -0.2821(9) 0.3401(6) 0.2810(5) 0.040(3) Uani 1.0 2 d .
C3 C -0.2867(10) 0.2559(6) 0.2648(5) 0.037(2) Uani 1.0 2 d .
C4 C -0.2106(10) 0.2238(6) 0.3250(5) 0.038(2) Uani 1.0 2 d .
C5 C -0.1310(10) 0.2788(6) 0.4008(5) 0.038(2) Uani 1.0 2 d .
C6 C -0.1291(10) 0.3601(6) 0.4163(5) 0.039(3) Uani 1.0 2 d .
C7 C -0.2955(10) -0.0010(7) 0.0625(5) 0.045(3) Uani 1.0 2 d .
C8 C -0.3677(10) 0.0475(6) 0.1010(6) 0.048(3) Uani 1.0 2 d .
C9 C -0.3078(10) 0.1322(6) 0.1303(5) 0.039(3) Uani 1.0 2 d .
C10 C -0.1787(10) 0.1692(6) 0.1149(5) 0.041(3) Uani 1.0 2 d .
C11 C -0.1144(10) 0.1224(6) 0.0734(5) 0.037(2) Uani 1.0 2 d .
C12 C -0.1713(10) 0.0335(7) 0.0483(5) 0.048(3) Uani 1.0 2 d .
C13 C 0.3349(11) 0.3660(7) 0.1895(7) 0.050(3) Uani 1.0 2 d .
C14 C 0.3845(10) 0.3461(6) 0.2597(6) 0.041(3) Uani 1.0 2 d .
C15 C 0.3313(10) 0.2679(6) 0.2649(5) 0.041(3) Uani 1.0 2 d .
C16 C 0.2175(10) 0.2094(6) 0.2002(5) 0.038(3) Uani 1.0 2 d .
C17 C 0.1656(9) 0.2313(6) 0.1297(5) 0.036(2) Uani 1.0 2 d .
C18 C 0.2247(11) 0.3099(7) 0.1244(5) 0.046(3) Uani 1.0 2 d .
C19 C 0.2088(11) 0.0849(7) 0.4430(5) 0.049(3) Uani 1.0 2 d .
C20 C 0.2979(11) 0.1231(7) 0.4060(6) 0.048(3) Uani 1.0 2 d .
C21 C 0.2891(9) 0.1946(6) 0.3875(5) 0.033(2) Uani 1.0 2 d .
C22 C 0.1779(10) 0.2339(6) 0.4054(5) 0.039(3) Uani 1.0 2 d .
C23 C 0.0899(10) 0.1959(6) 0.4445(6) 0.041(3) Uani 1.0 2 d .
C24 C 0.1024(12) 0.1237(7) 0.4622(6) 0.053(3) Uani 1.0 2 d .
C25 C -0.3192(14) 0.0884(7) 0.3247(8) 0.066(4) Uani 1.0 2 d .
C26 C -0.2898(18) 0.0090(8) 0.3207(9) 0.083(5) Uani 1.0 2 d .
C27 C -0.240(3) -0.0310(11) 0.2590(12) 0.127(7) Uani 1.0 2 d .
C28 C -0.1735(18) -0.1023(8) 0.2710(8) 0.085(5) Uani 1.0 2 d .
C29 C -0.2567(16) -0.1659(8) 0.2967(8) 0.083(5) Uani 1.0 2 d .
C30 C -0.1829(19) -0.2402(10) 0.2999(10) 0.112(7) Uani 1.0 2 d .
C31 C -0.2862(19) -0.3043(9) 0.3265(9) 0.107(6) Uani 1.0 2 d .
C32 C -0.1601(12) 0.3071(7) 0.1026(6) 0.052(3) Uani 1.0 2 d .
C33 C -0.0719(15) 0.3928(7) 0.1521(7) 0.067(4) Uani 1.0 2 d .
C34 C -0.0966(16) 0.4654(9) 0.1172(9) 0.084(5) Uani 1.0 2 d .
C35 C -0.2253(15) 0.4857(9) 0.1136(8) 0.081(5) Uani 1.0 2 d .
C36 C -0.2405(16) 0.5652(10) 0.0791(9) 0.090(5) Uani 1.0 2 d .
C37 C -0.3645(16) 0.5948(8) 0.0835(9) 0.079(4) Uani 1.0 2 d .
C38 C -0.3728(17) 0.6710(8) 0.0506(9) 0.091(5) Uani 1.0 2 d .
C39 C 0.2341(12) 0.0738(6) 0.1867(6) 0.050(3) Uani 1.0 2 d .
C40 C 0.1534(11) -0.0078(6) 0.1907(6) 0.049(3) Uani 1.0 2 d .
C41 C 0.2415(13) -0.0716(7) 0.1747(7) 0.063(4) Uani 1.0 2 d .
C42 C 0.1695(14) -0.1586(6) 0.1698(7) 0.064(4) Uani 1.0 2 d .
C43 C 0.2593(15) -0.2202(8) 0.1514(8) 0.074(4) Uani 1.0 2 d .
C44 C 0.1789(14) -0.3086(8) 0.1321(8) 0.076(4) Uani 1.0 2 d .
C45 C 0.2746(16) -0.3655(9) 0.1215(10) 0.095(5) Uani 1.0 2 d .
C46 C 0.2547(11) 0.3796(6) 0.4299(6) 0.045(3) Uani 1.0 2 d .
C47 C 0.2120(11) 0.4433(7) 0.3890(7) 0.054(3) Uani 1.0 2 d .
C48 C 0.3186(13) 0.5293(6) 0.4279(7) 0.057(3) Uani 1.0 2 d .
C49 C 0.2659(14) 0.5913(7) 0.3827(7) 0.064(4) Uani 1.0 2 d .
C50 C 0.3594(14) 0.6794(7) 0.4183(7) 0.064(4) Uani 1.0 2 d .
C51 C 0.3131(17) 0.7375(8) 0.3718(9) 0.096(5) Uani 1.0 2 d .
C52 C 0.4039(16) 0.8255(8) 0.4069(9) 0.096(5) Uani 1.0 2 d .
H2 H -0.3316 0.3615 0.2410 0.0479 Uiso 1.0 2 calc R
H6 H -0.0766 0.3960 0.4680 0.0464 Uiso 1.0 2 calc R
H8 H -0.4580 0.0228 0.1072 0.0573 Uiso 1.0 2 calc R
H12 H -0.1223 -0.0003 0.0221 0.0571 Uiso 1.0 2 calc R
H14 H 0.4553 0.3864 0.3045 0.0489 Uiso 1.0 2 calc R
H18 H 0.1899 0.3249 0.0768 0.0553 Uiso 1.0 2 calc R
H20 H 0.3694 0.0980 0.3928 0.0577 Uiso 1.0 2 calc R
H24 H 0.0391 0.0991 0.4876 0.0636 Uiso 1.0 2 calc R
H25A H -0.3227 0.1129 0.3788 0.0791 Uiso 1.0 2 calc R
H25B H -0.4158 0.0811 0.2862 0.0791 Uiso 1.0 2 calc R
H26A H -0.2165 0.0147 0.3720 0.0999 Uiso 1.0 2 calc R
H26B H -0.3809 -0.0295 0.3187 0.0999 Uiso 1.0 2 calc R
H27A H -0.1661 0.0112 0.2503 0.1520 Uiso 1.0 2 calc R
H27B H -0.3236 -0.0521 0.2093 0.1520 Uiso 1.0 2 calc R
H28A H -0.1599 -0.1291 0.2202 0.1026 Uiso 1.0 2 calc R
H28B H -0.0754 -0.0790 0.3111 0.1026 Uiso 1.0 2 calc R
H29A H -0.3574 -0.1873 0.2593 0.1002 Uiso 1.0 2 calc R
H29B H -0.2625 -0.1413 0.3502 0.1002 Uiso 1.0 2 calc R
H30A H -0.1762 -0.2657 0.2469 0.1348 Uiso 1.0 2 calc R
H30B H -0.0835 -0.2205 0.3388 0.1348 Uiso 1.0 2 calc R
H31A H -0.3841 -0.3229 0.2875 0.1278 Uiso 1.0 2 calc R
H31B H -0.2918 -0.2780 0.3790 0.1278 Uiso 1.0 2 calc R
H31C H -0.2464 -0.3518 0.3295 0.1278 Uiso 1.0 2 calc R
H32A H -0.2658 0.3022 0.0920 0.0620 Uiso 1.0 2 calc R
H32B H -0.1401 0.2939 0.0510 0.0620 Uiso 1.0 2 calc R
H33A H 0.0328 0.3944 0.1633 0.0802 Uiso 1.0 2 calc R
H33B H -0.0918 0.4027 0.2039 0.0802 Uiso 1.0 2 calc R
H34A H -0.0157 0.5149 0.1494 0.1009 Uiso 1.0 2 calc R
H34B H -0.0892 0.4522 0.0625 0.1009 Uiso 1.0 2 calc R
H35A H -0.2352 0.4975 0.1678 0.0975 Uiso 1.0 2 calc R
H35B H -0.3070 0.4375 0.0793 0.0975 Uiso 1.0 2 calc R
H36A H -0.1515 0.6108 0.1089 0.1076 Uiso 1.0 2 calc R
H36B H -0.2431 0.5502 0.0227 0.1076 Uiso 1.0 2 calc R
H37A H -0.3628 0.6098 0.1398 0.0945 Uiso 1.0 2 calc R
H37B H -0.4541 0.5498 0.0531 0.0945 Uiso 1.0 2 calc R
H38A H -0.3779 0.6563 -0.0057 0.1098 Uiso 1.0 2 calc R
H38B H -0.2856 0.7165 0.0810 0.1098 Uiso 1.0 2 calc R
H38C H -0.4601 0.6879 0.0558 0.1098 Uiso 1.0 2 calc R
H39A H 0.3345 0.0908 0.2244 0.0602 Uiso 1.0 2 calc R
H39B H 0.2408 0.0694 0.1323 0.0602 Uiso 1.0 2 calc R
H40A H 0.0554 -0.0266 0.1504 0.0587 Uiso 1.0 2 calc R
H40B H 0.1406 -0.0024 0.2440 0.0587 Uiso 1.0 2 calc R
H41A H 0.2624 -0.0712 0.1240 0.0751 Uiso 1.0 2 calc R
H41B H 0.3363 -0.0532 0.2177 0.0751 Uiso 1.0 2 calc R
H42A H 0.0735 -0.1769 0.1278 0.0771 Uiso 1.0 2 calc R
H42B H 0.1514 -0.1597 0.2211 0.0771 Uiso 1.0 2 calc R
H43A H 0.2930 -0.2115 0.1059 0.0890 Uiso 1.0 2 calc R
H43B H 0.3471 -0.2077 0.1981 0.0890 Uiso 1.0 2 calc R
H44A H 0.0962 -0.3228 0.0825 0.0918 Uiso 1.0 2 calc R
H44B H 0.1382 -0.3168 0.1755 0.0918 Uiso 1.0 2 calc R
H45A H 0.3567 -0.3518 0.1705 0.1145 Uiso 1.0 2 calc R
H45B H 0.3120 -0.3593 0.0771 0.1145 Uiso 1.0 2 calc R
H45C H 0.2175 -0.4226 0.1099 0.1145 Uiso 1.0 2 calc R
H46A H 0.3574 0.3799 0.4345 0.0538 Uiso 1.0 2 calc R
H46B H 0.2450 0.3919 0.4841 0.0538 Uiso 1.0 2 calc R
H47A H 0.1131 0.4464 0.3904 0.0646 Uiso 1.0 2 calc R
H47B H 0.2077 0.4254 0.3325 0.0646 Uiso 1.0 2 calc R
H48A H 0.4175 0.5273 0.4259 0.0687 Uiso 1.0 2 calc R
H48B H 0.3235 0.5481 0.4845 0.0687 Uiso 1.0 2 calc R
H49A H 0.2645 0.5726 0.3267 0.0769 Uiso 1.0 2 calc R
H49B H 0.1645 0.5900 0.3822 0.0769 Uiso 1.0 2 calc R
H50A H 0.3561 0.6994 0.4732 0.0766 Uiso 1.0 2 calc R
H50B H 0.4619 0.6804 0.4217 0.0766 Uiso 1.0 2 calc R
H51A H 0.2102 0.7357 0.3679 0.1157 Uiso 1.0 2 calc R
H51B H 0.3173 0.7177 0.3171 0.1157 Uiso 1.0 2 calc R
H52A H 0.5052 0.8286 0.4082 0.1153 Uiso 1.0 2 calc R
H52B H 0.4007 0.8460 0.4612 0.1153 Uiso 1.0 2 calc R
H52C H 0.3650 0.8593 0.3740 0.1153 Uiso 1.0 2 calc R

loop_
_atom_site_aniso_label
_atom_site_aniso_U_11
_atom_site_aniso_U_22
_atom_site_aniso_U_33
_atom_site_aniso_U_12
_atom_site_aniso_U_13
_atom_site_aniso_U_23
Br1 0.0551(7) 0.0414(6) 0.0573(6) 0.0158(5) 0.0127(5) 0.0028(5)
Br2 0.0540(7) 0.0423(7) 0.0574(7) 0.0132(5) 0.0072(5) -0.0029(5)
Br3 0.0752(9) 0.0561(8) 0.0939(9) 0.0100(7) 0.0302(7) 0.0411(7)
Br4 0.0652(8) 0.0611(8) 0.0788(8) 0.0253(6) 0.0313(6) 0.0369(6)
S1 0.0439(15) 0.0663(18) 0.0432(13) 0.0255(13) 0.0230(11) 0.0187(11)
S2 0.0296(12) 0.0450(15) 0.0428(12) 0.0107(10) 0.0094(10) -0.0026(10)
S3 0.0430(15) 0.0633(18) 0.0401(12) 0.0152(13) 0.0194(11) 0.0079(11)
S4 0.0308(13) 0.0524(15) 0.0440(13) 0.0142(11) 0.0151(10) 0.0138(10)
O1 0.035(4) 0.041(4) 0.055(4) 0.006(3) 0.016(3) 0.007(3)
O2 0.040(4) 0.040(4) 0.041(4) 0.006(3) 0.015(3) 0.003(3)
O3 0.033(4) 0.038(4) 0.052(4) 0.012(3) 0.019(3) 0.016(3)
O4 0.037(4) 0.041(4) 0.057(4) 0.014(3) 0.014(3) 0.018(3)
C1 0.030(5) 0.043(6) 0.050(6) 0.004(4) 0.017(4) 0.004(4)
C2 0.024(5) 0.052(6) 0.040(5) 0.013(4) 0.009(4) 0.002(4)
C3 0.028(5) 0.044(6) 0.038(5) 0.009(4) 0.018(4) -0.003(4)
C4 0.033(5) 0.038(6) 0.040(5) 0.010(4) 0.016(4) -0.000(4)
C5 0.046(6) 0.043(6) 0.032(5) 0.021(5) 0.015(4) 0.012(4)
C6 0.033(5) 0.045(6) 0.036(5) 0.009(4) 0.013(4) 0.005(4)
C7 0.030(5) 0.062(7) 0.036(5) 0.011(5) 0.012(4) -0.002(4)
C8 0.028(5) 0.048(6) 0.056(6) 0.009(5) 0.005(5) 0.002(5)
C9 0.033(5) 0.029(5) 0.046(5) 0.010(4) 0.006(4) -0.000(4)
C10 0.038(6) 0.043(6) 0.043(5) 0.011(5) 0.010(4) 0.014(4)
C11 0.033(5) 0.044(6) 0.036(5) 0.013(4) 0.022(4) -0.002(4)
C12 0.038(6) 0.067(8) 0.034(5) 0.020(5) 0.011(4) 0.002(5)
C13 0.042(6) 0.053(7) 0.078(7) 0.025(5) 0.042(6) 0.025(6)
C14 0.031(5) 0.042(6) 0.056(6) 0.016(5) 0.016(4) 0.018(5)
C15 0.033(5) 0.053(7) 0.036(5) 0.010(5) 0.014(4) 0.012(4)
C16 0.032(5) 0.048(6) 0.044(5) 0.013(5) 0.026(4) 0.012(4)
C17 0.023(5) 0.038(6) 0.053(5) 0.009(4) 0.024(4) 0.011(4)
C18 0.041(6) 0.069(8) 0.035(5) 0.028(6) 0.014(4) 0.012(5)
C19 0.033(6) 0.070(8) 0.038(5) -0.000(5) 0.018(4) 0.009(5)
C20 0.046(6) 0.053(7) 0.045(6) 0.015(5) 0.018(5) 0.007(5)
C21 0.029(5) 0.042(6) 0.026(4) 0.012(4) 0.010(4) 0.003(4)
C22 0.036(6) 0.053(6) 0.025(4) 0.012(5) 0.001(4) 0.013(4)
C23 0.028(5) 0.047(6) 0.048(5) 0.012(5) 0.015(4) 0.012(5)
C24 0.049(7) 0.075(8) 0.045(6) 0.019(6) 0.021(5) 0.028(5)
C25 0.064(8) 0.040(7) 0.098(9) 0.006(6) 0.036(7) 0.022(6)
C26 0.110(12) 0.058(9) 0.107(11) 0.030(8) 0.054(10) 0.043(8)
C27 0.156(18) 0.091(13) 0.154(16) 0.005(12) 0.073(15) 0.072(12)
C28 0.119(13) 0.044(8) 0.090(9) 0.026(8) 0.027(9) 0.015(7)
C29 0.090(11) 0.065(9) 0.088(9) 0.012(8) 0.010(8) 0.037(7)
C30 0.125(14) 0.099(12) 0.098(11) 0.034(11) -0.017(10) 0.055(10)
C31 0.136(15) 0.057(9) 0.112(12) 0.041(10) 0.011(11) 0.014(8)
C32 0.045(6) 0.052(7) 0.065(7) 0.018(5) 0.020(5) 0.020(5)
C33 0.084(9) 0.052(7) 0.083(8) 0.022(7) 0.047(7) 0.028(6)
C34 0.074(10) 0.092(11) 0.093(10) 0.012(9) 0.030(8) 0.047(8)
C35 0.060(9) 0.084(10) 0.093(10) -0.015(8) 0.028(7) 0.036(8)
C36 0.078(11) 0.102(12) 0.105(11) 0.014(9) 0.048(9) 0.046(9)
C37 0.092(11) 0.060(9) 0.111(10) 0.029(8) 0.053(9) 0.042(8)
C38 0.108(12) 0.060(9) 0.120(11) 0.012(9) 0.056(10) 0.038(8)
C39 0.051(7) 0.043(6) 0.060(6) 0.012(5) 0.027(5) 0.011(5)
C40 0.049(7) 0.046(6) 0.041(5) 0.008(5) 0.004(5) 0.009(4)
C41 0.062(8) 0.050(7) 0.066(7) 0.006(6) 0.006(6) 0.021(6)
C42 0.075(9) 0.033(6) 0.076(8) 0.005(6) 0.007(6) 0.026(5)
C43 0.077(9) 0.064(9) 0.077(8) 0.009(7) 0.021(7) 0.023(7)
C44 0.060(8) 0.070(9) 0.090(9) 0.003(7) 0.013(7) 0.027(7)
C45 0.087(11) 0.086(11) 0.145(14) 0.038(9) 0.050(10) 0.066(10)
C46 0.043(6) 0.031(5) 0.054(6) 0.003(5) 0.015(5) 0.007(4)
C47 0.037(6) 0.053(7) 0.070(7) 0.007(5) 0.020(5) 0.016(5)
C48 0.072(8) 0.038(6) 0.066(7) 0.016(6) 0.024(6) 0.019(5)
C49 0.072(8) 0.061(8) 0.062(7) 0.011(6) 0.019(6) 0.030(6)
C50 0.072(8) 0.053(7) 0.070(7) 0.017(6) 0.017(6) 0.033(6)
C51 0.089(11) 0.064(9) 0.111(11) -0.021(8) 0.016(9) 0.027(8)
C52 0.094(11) 0.068(10) 0.118(12) 0.037(9) -0.001(9) 0.036(8)

loop_
_atom_type_symbol
_atom_type_description
_atom_type_scat_dispersion_real
_atom_type_scat_dispersion_imag
_atom_type_scat_source
C C 0.003 0.002
;
International Tables for Crystallography
(1992, Vol. C, Tables 4.2.6.8 and 6.1.1.4)
;
H H 0.000 0.000
;
International Tables for Crystallography
(1992, Vol. C, Table 6.1.1.4)
;
O O 0.011 0.006
;
International Tables for Crystallography
(1992, Vol. C, Tables 4.2.6.8 and 6.1.1.4)
;
S S 0.125 0.123
;
International Tables for Crystallography
(1992, Vol. C, Tables 4.2.6.8 and 6.1.1.4)
;
Br Br -0.290 2.459
;
International Tables for Crystallography
(1992, Vol. C, Tables 4.2.6.8 and 6.1.1.4)
;

loop_
_geom_angle_atom_site_label_1
_geom_angle_atom_site_label_2
_geom_angle_atom_site_label_3
_geom_angle
_geom_angle_publ_flag
C5 S1 C23 106.8(5) yes
C3 S2 C9 104.4(5) yes
C11 S3 C17 105.2(5) yes
C15 S4 C21 107.7(5) yes
C4 O1 C25 115.2(9) yes
C10 O2 C32 117.6(7) yes
C16 O3 C39 114.0(8) yes
C22 O4 C46 118.2(7) yes
Br1 C1 C2 117.9(8) yes
Br1 C1 C6 121.2(6) yes
C2 C1 C6 120.9(9) yes
C1 C2 C3 118.3(9) yes
S2 C3 C2 115.8(7) yes
S2 C3 C4 122.7(7) yes
C2 C3 C4 120.9(7) yes
O1 C4 C3 120.1(7) yes
O1 C4 C5 121.6(9) yes
C3 C4 C5 118.2(9) yes
S1 C5 C4 121.0(8) yes
S1 C5 C6 118.4(6) yes
C4 C5 C6 120.5(9) yes
C1 C6 C5 121.3(7) yes
Br2 C7 C8 120.1(8) yes
Br2 C7 C12 118.8(9) yes
C8 C7 C12 121.1(10) yes
C7 C8 C9 119.9(10) yes
S2 C9 C8 117.8(8) yes
S2 C9 C10 122.0(7) yes
C8 C9 C10 119.5(10) yes
O2 C10 C9 118.6(9) yes
O2 C10 C11 121.0(9) yes
C9 C10 C11 120.2(9) yes
S3 C11 C10 125.2(8) yes
S3 C11 C12 114.9(8) yes
C10 C11 C12 120.0(9) yes
C7 C12 C11 119.1(10) yes
Br3 C13 C14 119.2(7) yes
Br3 C13 C18 119.5(9) yes
C14 C13 C18 121.2(10) yes
C13 C14 C15 120.0(8) yes
S4 C15 C14 116.8(6) yes
S4 C15 C16 122.7(8) yes
C14 C15 C16 120.2(9) yes
O3 C16 C15 120.5(9) yes
O3 C16 C17 120.6(7) yes
C15 C16 C17 118.9(9) yes
S3 C17 C16 122.1(7) yes
S3 C17 C18 117.6(7) yes
C16 C17 C18 120.1(7) yes
C13 C18 C17 119.4(10) yes
Br4 C19 C20 122.1(9) yes
Br4 C19 C24 120.7(9) yes
C20 C19 C24 117.1(11) yes
C19 C20 C21 123.7(11) yes
S4 C21 C20 118.9(8) yes
S4 C21 C22 121.3(8) yes
C20 C21 C22 119.5(9) yes
O4 C22 C21 121.0(9) yes
O4 C22 C23 122.4(10) yes
C21 C22 C23 116.5(10) yes
S1 C23 C22 121.0(9) yes
S1 C23 C24 116.9(9) yes
C22 C23 C24 122.0(11) yes
C19 C24 C23 121.1(11) yes
O1 C25 C26 111.5(12) yes
C25 C26 C27 122.0(16) yes
C26 C27 C28 118.2(17) yes
C27 C28 C29 116.4(16) yes
C28 C29 C30 111.5(14) yes
C29 C30 C31 105.6(15) yes
O2 C32 C33 106.4(8) yes
C32 C33 C34 117.7(10) yes
C33 C34 C35 117.4(14) yes
C34 C35 C36 114.4(14) yes
C35 C36 C37 116.3(14) yes
C36 C37 C38 114.2(15) yes
O3 C39 C40 109.1(10) yes
C39 C40 C41 109.2(10) yes
C40 C41 C42 116.0(11) yes
C41 C42 C43 114.1(12) yes
C42 C43 C44 114.7(12) yes
C43 C44 C45 112.6(12) yes
O4 C46 C47 107.3(7) yes
C46 C47 C48 113.0(8) yes
C47 C48 C49 109.7(9) yes
C48 C49 C50 114.4(9) yes
C49 C50 C51 113.9(10) yes
C50 C51 C52 114.7(11) yes
C1 C2 H2 120.876 no
C3 C2 H2 120.872 no
C1 C6 H6 119.355 no
C5 C6 H6 119.339 no
C7 C8 H8 120.074 no
C9 C8 H8 120.051 no
C7 C12 H12 120.428 no
C11 C12 H12 120.423 no
C13 C14 H14 120.000 no
C15 C14 H14 119.979 no
C13 C18 H18 120.316 no
C17 C18 H18 120.319 no
C19 C20 H20 118.127 no
C21 C20 H20 118.141 no
C19 C24 H24 119.469 no
C23 C24 H24 119.464 no
O1 C25 H25A 109.309 no
O1 C25 H25B 109.316 no
C26 C25 H25A 109.322 no
C26 C25 H25B 109.327 no
H25A C25 H25B 107.958 no
C25 C26 H26A 106.827 no
C25 C26 H26B 106.815 no
C27 C26 H26A 106.814 no
C27 C26 H26B 106.820 no
H26A C26 H26B 106.667 no
C26 C27 H27A 107.762 no
C26 C27 H27B 107.762 no
C28 C27 H27A 107.756 no
C28 C27 H27B 107.760 no
H27A C27 H27B 107.117 no
C27 C28 H28A 108.185 no
C27 C28 H28B 108.185 no
C29 C28 H28A 108.177 no
C29 C28 H28B 108.170 no
H28A C28 H28B 107.347 no
C28 C29 H29A 109.332 no
C28 C29 H29B 109.332 no
C30 C29 H29A 109.332 no
C30 C29 H29B 109.328 no
H29A C29 H29B 107.969 no
C29 C30 H30A 110.618 no
C29 C30 H30B 110.625 no
C31 C30 H30A 110.617 no
C31 C30 H30B 110.614 no
H30A C30 H30B 108.740 no
C30 C31 H31A 109.467 no
C30 C31 H31B 109.470 no
C30 C31 H31C 109.470 no
H31A C31 H31B 109.472 no
H31A C31 H31C 109.469 no
H31B C31 H31C 109.480 no
O2 C32 H32A 110.456 no
O2 C32 H32B 110.462 no
C33 C32 H32A 110.451 no
C33 C32 H32B 110.449 no
H32A C32 H32B 108.651 no
C32 C33 H33A 107.863 no
C32 C33 H33B 107.864 no
C34 C33 H33A 107.878 no
C34 C33 H33B 107.876 no
H33A C33 H33B 107.173 no
C33 C34 H34A 107.959 no
C33 C34 H34B 107.959 no
C35 C34 H34A 107.956 no
C35 C34 H34B 107.963 no
H34A C34 H34B 107.220 no
C34 C35 H35A 108.669 no
C34 C35 H35B 108.658 no
C36 C35 H35A 108.668 no
C36 C35 H35B 108.665 no
H35A C35 H35B 107.603 no
C35 C36 H36A 108.210 no
C35 C36 H36B 108.213 no
C37 C36 H36A 108.203 no
C37 C36 H36B 108.204 no
H36A C36 H36B 107.352 no
C36 C37 H37A 108.711 no
C36 C37 H37B 108.712 no
C38 C37 H37A 108.714 no
C38 C37 H37B 108.723 no
H37A C37 H37B 107.618 no
C37 C38 H38A 109.460 no
C37 C38 H38B 109.473 no
C37 C38 H38C 109.473 no
H38A C38 H38B 109.473 no
H38A C38 H38C 109.474 no
H38B C38 H38C 109.474 no
O3 C39 H39A 109.854 no
O3 C39 H39B 109.858 no
C40 C39 H39A 109.868 no
C40 C39 H39B 109.867 no
H39A C39 H39B 108.283 no
C39 C40 H40A 109.844 no
C39 C40 H40B 109.846 no
C41 C40 H40A 109.838 no
C41 C40 H40B 109.831 no
H40A C40 H40B 108.270 no
C40 C41 H41A 108.270 no
C40 C41 H41B 108.277 no
C42 C41 H41A 108.288 no
C42 C41 H41B 108.286 no
H41A C41 H41B 107.387 no
C41 C42 H42A 108.728 no
C41 C42 H42B 108.731 no
C43 C42 H42A 108.730 no
C43 C42 H42B 108.730 no
H42A C42 H42B 107.634 no
C42 C43 H43A 108.585 no
C42 C43 H43B 108.590 no
C44 C43 H43A 108.585 no
C44 C43 H43B 108.586 no
H43A C43 H43B 107.563 no
C43 C44 H44A 109.084 no
C43 C44 H44B 109.080 no
C45 C44 H44A 109.075 no
C45 C44 H44B 109.071 no
H44A C44 H44B 107.827 no
C44 C45 H45A 109.471 no
C44 C45 H45B 109.464 no
C44 C45 H45C 109.473 no
H45A C45 H45B 109.472 no
H45A C45 H45C 109.471 no
H45B C45 H45C 109.476 no
O4 C46 H46A 110.264 no
O4 C46 H46B 110.266 no
C47 C46 H46A 110.259 no
C47 C46 H46B 110.262 no
H46A C46 H46B 108.524 no
C46 C47 H47A 108.978 no
C46 C47 H47B 108.981 no
C48 C47 H47A 108.982 no
C48 C47 H47B 108.978 no
H47A C47 H47B 107.784 no
C47 C48 H48A 109.737 no
C47 C48 H48B 109.727 no
C49 C48 H48A 109.722 no
C49 C48 H48B 109.729 no
H48A C48 H48B 108.199 no
C48 C49 H49A 108.672 no
C48 C49 H49B 108.662 no
C50 C49 H49A 108.666 no
C50 C49 H49B 108.667 no
H49A C49 H49B 107.602 no
C49 C50 H50A 108.766 no
C49 C50 H50B 108.770 no
C51 C50 H50A 108.760 no
C51 C50 H50B 108.760 no
H50A C50 H50B 107.656 no
C50 C51 H51A 108.592 no
C50 C51 H51B 108.595 no
C52 C51 H51A 108.596 no
C52 C51 H51B 108.595 no
H51A C51 H51B 107.562 no
C51 C52 H52A 109.468 no
C51 C52 H52B 109.466 no
C51 C52 H52C 109.472 no
H52A C52 H52B 109.474 no
H52A C52 H52C 109.475 no
H52B C52 H52C 109.472 no

loop_
_geom_bond_atom_site_label_1
_geom_bond_atom_site_label_2
_geom_bond_distance
_geom_bond_publ_flag
Br1 C1 1.882(10) yes
Br2 C7 1.885(10) yes
Br3 C13 1.882(12) yes
Br4 C19 1.851(13) yes
S1 C5 1.774(10) yes
S1 C23 1.800(11) yes
S2 C3 1.766(7) yes
S2 C9 1.783(11) yes
S3 C11 1.774(10) yes
S3 C17 1.749(8) yes
S4 C15 1.774(10) yes
S4 C21 1.757(10) yes
O1 C4 1.350(12) yes
O1 C25 1.450(15) yes
O2 C10 1.369(11) yes
O2 C32 1.451(14) yes
O3 C16 1.363(12) yes
O3 C39 1.431(14) yes
O4 C22 1.344(13) yes
O4 C46 1.434(10) yes
C1 C2 1.400(11) yes
C1 C6 1.395(14) yes
C2 C3 1.409(14) yes
C3 C4 1.433(14) yes
C4 C5 1.412(10) yes
C5 C6 1.366(14) yes
C7 C8 1.388(16) yes
C7 C12 1.359(15) yes
C8 C9 1.389(13) yes
C9 C10 1.424(14) yes
C10 C11 1.341(15) yes
C11 C12 1.451(14) yes
C13 C14 1.379(16) yes
C13 C18 1.393(11) yes
C14 C15 1.380(15) yes
C15 C16 1.420(10) yes
C16 C17 1.405(14) yes
C17 C18 1.399(15) yes
C19 C20 1.380(16) yes
C19 C24 1.423(17) yes
C20 C21 1.358(15) yes
C21 C22 1.464(15) yes
C22 C23 1.401(15) yes
C23 C24 1.371(17) yes
C25 C26 1.45(2) yes
C26 C27 1.43(3) yes
C27 C28 1.53(3) yes
C28 C29 1.46(3) yes
C29 C30 1.60(3) yes
C30 C31 1.59(3) yes
C32 C33 1.506(13) yes
C33 C34 1.55(3) yes
C34 C35 1.37(3) yes
C35 C36 1.64(3) yes
C36 C37 1.43(3) yes
C37 C38 1.56(3) yes
C39 C40 1.498(15) yes
C40 C41 1.555(18) yes
C41 C42 1.499(16) yes
C42 C43 1.55(2) yes
C43 C44 1.492(17) yes
C44 C45 1.51(3) yes
C46 C47 1.517(16) yes
C47 C48 1.534(13) yes
C48 C49 1.568(18) yes
C49 C50 1.514(15) yes
C50 C51 1.50(2) yes
C51 C52 1.505(17) yes
C2 H2 0.950 no
C6 H6 0.950 no
C8 H8 0.950 no
C12 H12 0.950 no
C14 H14 0.950 no
C18 H18 0.950 no
C20 H20 0.950 no
C24 H24 0.950 no
C25 H25A 0.990 no
C25 H25B 0.990 no
C26 H26A 0.990 no
C26 H26B 0.990 no
C27 H27A 0.990 no
C27 H27B 0.990 no
C28 H28A 0.990 no
C28 H28B 0.990 no
C29 H29A 0.990 no
C29 H29B 0.990 no
C30 H30A 0.990 no
C30 H30B 0.990 no
C31 H31A 0.980 no
C31 H31B 0.980 no
C31 H31C 0.980 no
C32 H32A 0.990 no
C32 H32B 0.990 no
C33 H33A 0.990 no
C33 H33B 0.990 no
C34 H34A 0.990 no
C34 H34B 0.990 no
C35 H35A 0.990 no
C35 H35B 0.990 no
C36 H36A 0.990 no
C36 H36B 0.990 no
C37 H37A 0.990 no
C37 H37B 0.990 no
C38 H38A 0.980 no
C38 H38B 0.980 no
C38 H38C 0.980 no
C39 H39A 0.990 no
C39 H39B 0.990 no
C40 H40A 0.990 no
C40 H40B 0.990 no
C41 H41A 0.990 no
C41 H41B 0.990 no
C42 H42A 0.990 no
C42 H42B 0.990 no
C43 H43A 0.990 no
C43 H43B 0.990 no
C44 H44A 0.990 no
C44 H44B 0.990 no
C45 H45A 0.980 no
C45 H45B 0.980 no
C45 H45C 0.980 no
C46 H46A 0.990 no
C46 H46B 0.990 no
C47 H47A 0.990 no
C47 H47B 0.990 no
C48 H48A 0.990 no
C48 H48B 0.990 no
C49 H49A 0.990 no
C49 H49B 0.990 no
C50 H50A 0.990 no
C50 H50B 0.990 no
C51 H51A 0.990 no
C51 H51B 0.990 no
C52 H52A 0.980 no
C52 H52B 0.980 no
C52 H52C 0.980 no

loop_
_geom_contact_atom_site_label_1
_geom_contact_atom_site_label_2
_geom_contact_distance
_geom_contact_publ_flag
_geom_contact_site_symmetry_2
S1 O1 3.059(6) no .
S1 O4 3.082(8) no .
S1 C25 3.541(10) no .
S2 O1 3.096(7) no .
S2 O2 3.058(8) no .
S2 C32 3.521(12) no .
S3 O2 3.090(8) no .
S3 O3 3.047(7) no .
S3 C39 3.582(12) no .
S4 O3 3.095(5) no .
S4 O4 3.101(8) no .
S4 C39 3.475(9) no .
S4 C46 3.416(11) no .
O1 C8 3.526(10) no .
O1 C9 3.040(11) no .
O1 C23 3.139(10) no .
O1 C27 2.89(2) no .
O2 C2 3.484(12) no .
O2 C3 3.002(12) no .
O2 C16 3.441(12) no .
O2 C17 2.954(12) no .
O2 C18 3.465(13) no .
O3 C10 3.540(12) no .
O3 C11 3.053(10) no .
O3 C12 3.551(9) no .
O3 C20 3.569(12) no .
O3 C21 3.044(9) no .
O3 C22 3.572(11) no .
O4 C4 3.403(11) no .
O4 C5 2.911(13) no .
O4 C6 3.346(13) no .
O4 C15 3.065(13) no .
O4 C16 3.569(12) no .
C1 C4 2.807(14) no .
C2 C5 2.823(14) no .
C3 C6 2.784(10) no .
C3 C10 3.328(14) no .
C3 C25 3.280(17) no .
C4 C9 3.331(12) no .
C4 C23 3.372(13) no .
C5 C22 3.265(15) no .
C5 C25 3.234(13) no .
C6 C47 3.574(15) no .
C7 C10 2.784(14) no .
C8 C11 2.783(14) no .
C8 C27 3.47(3) no .
C9 C12 2.783(15) no .
C9 C32 3.277(15) no .
C10 C17 3.262(13) no .
C11 C16 3.304(11) no .
C11 C32 3.257(15) no .
C13 C16 2.787(15) no .
C14 C17 2.795(10) no .
C14 C46 3.599(16) no .
C14 C47 3.554(16) no .
C15 C18 2.793(14) no .
C15 C22 3.361(14) no .
C15 C39 3.184(13) no .
C15 C46 3.527(14) no .
C16 C21 3.351(12) no .
C17 C39 3.235(16) no .
C18 C33 3.591(19) no .
C19 C22 2.849(17) no .
C20 C23 2.760(16) no .
C21 C24 2.785(15) no .
C21 C46 3.227(14) no .
C23 C46 3.357(14) no .
C26 C29 3.05(2) no .
C32 C35 3.25(2) no .
Br2 S2 3.564(3) no 2_455
Br3 C45 3.600(18) no 1_565
S2 Br2 3.564(3) no 2_455
S4 C3 3.576(11) no 1_655
C2 C14 3.225(14) no 1_455
C3 S4 3.576(11) no 1_455
C14 C2 3.225(14) no 1_655
C45 Br3 3.600(18) no 1_545
Br1 H2 2.8945 no .
Br1 H6 2.9426 no .
Br1 H47A 3.3291 no .
Br1 H49B 3.5101 no .
Br2 H8 2.9267 no .
Br2 H12 2.8725 no .
Br2 H27B 3.0687 no .
Br2 H28A 3.5870 no .
Br3 H14 2.8922 no .
Br3 H18 2.9154 no .
Br3 H49A 3.5838 no .
Br4 H20 2.9059 no .
Br4 H24 2.9376 no .
Br4 H28B 3.2542 no .
S1 H6 2.7734 no .
S1 H24 2.7674 no .
S1 H25A 3.0611 no .
S1 H46B 3.3511 no .
S2 H2 2.7830 no .
S2 H8 2.8014 no .
S2 H25B 3.0857 no .
S2 H32A 2.9977 no .
S3 H12 2.7931 no .
S3 H18 2.7894 no .
S3 H32B 3.1656 no .
S3 H39B 3.1059 no .
S4 H14 2.7696 no .
S4 H20 2.7489 no .
S4 H39A 2.8921 no .
S4 H46A 2.8069 no .
O1 H26A 2.7305 no .
O1 H26B 3.2116 no .
O1 H27A 2.4631 no .
O1 H27B 3.2804 no .
O2 H2 3.5928 no .
O2 H33A 2.5190 no .
O2 H33B 2.5193 no .
O3 H40A 2.6214 no .
O3 H40B 2.5636 no .
O4 H6 3.5639 no .
O4 H47A 2.6160 no .
O4 H47B 2.5052 no .
C1 H33B 3.2629 no .
C1 H47A 2.9233 no .
C2 H6 3.2821 no .
C2 H32A 3.3895 no .
C2 H33B 2.7894 no .
C3 H25A 3.5544 no .
C3 H25B 3.1734 no .
C3 H32A 3.4300 no .
C3 H33B 3.4118 no .
C4 H2 3.3336 no .
C4 H6 3.2668 no .
C4 H25A 2.5132 no .
C4 H25B 2.6801 no .
C5 H25A 2.9813 no .
C5 H46B 3.5729 no .
C5 H47A 3.4428 no .
C6 H2 3.2907 no .
C6 H46B 3.4552 no .
C6 H47A 2.7499 no .
C7 H27A 3.2498 no .
C7 H27B 3.0268 no .
C7 H40A 3.5672 no .
C8 H12 3.2512 no .
C8 H25B 3.4412 no .
C8 H27A 3.1758 no .
C8 H27B 2.8758 no .
C9 H25B 3.4705 no .
C9 H27A 3.5414 no .
C9 H32A 3.1285 no .
C10 H8 3.2909 no .
C10 H12 3.2693 no .
C10 H32A 2.6795 no .
C10 H32B 2.6570 no .
C11 H32B 3.1200 no .
C12 H8 3.2439 no .
C12 H40A 3.0134 no .
C13 H33A 3.0411 no .
C13 H47B 3.2126 no .
C14 H18 3.2702 no .
C14 H46A 3.1762 no .
C14 H47B 2.8221 no .
C15 H39A 2.9945 no .
C15 H39B 3.5298 no .
C15 H46A 3.1721 no .
C15 H47B 3.3178 no .
C16 H14 3.2857 no .
C16 H18 3.2894 no .
C16 H39A 2.6012 no .
C16 H39B 2.5487 no .
C17 H32B 3.4616 no .
C17 H33A 3.3362 no .
C17 H39B 3.0347 no .
C18 H14 3.2695 no .
C18 H32B 3.4223 no .
C18 H33A 2.7406 no .
C19 H28B 3.4738 no .
C19 H40B 3.4209 no .
C20 H24 3.2511 no .
C20 H39A 3.3339 no .
C20 H40B 3.0499 no .
C21 H39A 3.2903 no .
C21 H40B 3.5686 no .
C21 H46A 3.0149 no .
C22 H20 3.2934 no .
C22 H24 3.2742 no .
C22 H46A 2.6312 no .
C22 H46B 2.6525 no .
C23 H46B 3.2599 no .
C24 H20 3.2496 no .
C24 H26A 3.1239 no .
C25 H27A 2.6289 no .
C25 H27B 2.8259 no .
C26 H28A 3.3394 no .
C26 H28B 2.8509 no .
C26 H29A 3.2047 no .
C26 H29B 2.8072 no .
C27 H8 3.4435 no .
C27 H25A 3.3045 no .
C27 H25B 2.8859 no .
C27 H29A 2.7150 no .
C27 H29B 2.7825 no .
C28 H26A 2.5975 no .
C28 H26B 2.8157 no .
C28 H30A 2.7526 no .
C28 H30B 2.7693 no .
C28 H40B 3.4281 no .
C29 H26A 3.0241 no .
C29 H26B 2.8597 no .
C29 H27A 3.3505 no .
C29 H27B 2.8440 no .
C29 H31A 2.6988 no .
C29 H31B 2.7000 no .
C29 H31C 3.3989 no .
C30 H28A 2.6406 no .
C30 H28B 2.7153 no .
C31 H29A 2.6867 no .
C31 H29B 2.7056 no .
C32 H2 3.4283 no .
C32 H18 3.5503 no .
C32 H34A 3.4124 no .
C32 H34B 2.7591 no .
C32 H35A 3.5329 no .
C32 H35B 2.9511 no .
C33 H2 3.3615 no .
C33 H18 3.4857 no .
C33 H35A 2.6626 no .
C33 H35B 2.6937 no .
C33 H47B 3.5385 no .
C34 H32A 2.8468 no .
C34 H32B 2.8464 no .
C34 H36A 2.6953 no .
C34 H36B 2.7897 no .
C35 H32A 3.0364 no .
C35 H32B 3.5948 no .
C35 H33A 3.2794 no .
C35 H33B 2.6613 no .
C35 H37A 2.7725 no .
C35 H37B 2.7801 no .
C36 H34A 2.6550 no .
C36 H34B 2.6888 no .
C36 H38A 2.7323 no .
C36 H38B 2.7280 no .
C36 H38C 3.3261 no .
C37 H35A 2.7767 no .
C37 H35B 2.8711 no .
C38 H36A 2.6672 no .
C38 H36B 2.6750 no .
C39 H20 3.5216 no .
C39 H41A 2.6172 no .
C39 H41B 2.6905 no .
C40 H12 3.5688 no .
C40 H20 3.5822 no .
C40 H28A 3.5907 no .
C40 H42A 2.7644 no .
C40 H42B 2.7876 no .
C41 H39A 2.6421 no .
C41 H39B 2.7030 no .
C41 H43A 2.6751 no .
C41 H43B 2.8183 no .
C42 H40A 2.7787 no .
C42 H40B 2.8448 no .
C42 H44A 2.7821 no .
C42 H44B 2.7135 no .
C43 H41A 2.7145 no .
C43 H41B 2.7383 no .
C43 H45A 2.6871 no .
C43 H45B 2.7026 no .
C43 H45C 3.3285 no .
C44 H42A 2.6849 no .
C44 H42B 2.8262 no .
C45 H43A 2.7064 no .
C45 H43B 2.6366 no .
C46 H6 3.5485 no .
C46 H14 3.3661 no .
C46 H48A 2.7512 no .
C46 H48B 2.7447 no .
C47 H6 3.5199 no .
C47 H14 3.3431 no .
C47 H49A 2.7246 no .
C47 H49B 2.6850 no .
C48 H46A 2.7034 no .
C48 H46B 2.8100 no .
C48 H50A 2.7930 no .
C48 H50B 2.7456 no .
C49 H47A 2.6995 no .
C49 H47B 2.7061 no .
C49 H51A 2.7078 no .
C49 H51B 2.7167 no .
C50 H48A 2.8193 no .
C50 H48B 2.7829 no .
C50 H52A 2.7516 no .
C50 H52B 2.7290 no .
C50 H52C 3.3608 no .
C51 H49A 2.6933 no .
C51 H49B 2.7399 no .
C52 H50A 2.7187 no .
C52 H50B 2.7274 no .
H2 H32A 2.9478 no .
H2 H33B 2.6182 no .
H2 H35A 3.0381 no .
H2 H35B 3.4899 no .
H6 H46B 3.1169 no .
H6 H47A 2.7221 no .
H8 H25B 3.0655 no .
H8 H27A 3.4090 no .
H8 H27B 2.6965 no .
H12 H39B 3.4341 no .
H12 H40A 2.7070 no .
H14 H46A 2.7702 no .
H14 H47B 2.7872 no .
H14 H48A 3.0590 no .
H18 H32B 3.0751 no .
H18 H33A 2.7265 no .
H20 H39A 2.9468 no .
H20 H40B 2.9434 no .
H20 H41B 3.5410 no .
H24 H26A 2.7138 no .
H25A H26A 2.1574 no .
H25A H26B 2.3511 no .
H25A H27A 3.4632 no .
H25B H26A 2.7665 no .
H25B H26B 2.1769 no .
H25B H27A 3.0905 no .
H25B H27B 2.8533 no .
H26A H27A 2.3653 no .
H26A H27B 2.7520 no .
H26A H28A 3.5227 no .
H26A H28B 2.5813 no .
H26A H29A 3.4387 no .
H26A H29B 2.5655 no .
H26B H27A 2.7542 no .
H26B H27B 2.1681 no .
H26B H28B 3.3083 no .
H26B H29A 2.7832 no .
H26B H29B 2.5350 no .
H27A H28A 2.3815 no .
H27A H28B 2.2820 no .
H27A H40A 3.2397 no .
H27A H40B 3.0991 no .
H27B H28A 2.2784 no .
H27B H28B 2.8420 no .
H27B H29A 2.6664 no .
H27B H29B 3.2362 no .
H28A H29A 2.3459 no .
H28A H29B 2.8131 no .
H28A H30A 2.4880 no .
H28A H30B 2.9559 no .
H28A H40A 3.1658 no .
H28A H40B 3.1728 no .
H28A H42A 3.2952 no .
H28A H42B 3.2049 no .
H28B H29A 2.8140 no .
H28B H29B 2.2887 no .
H28B H30A 3.0416 no .
H28B H30B 2.5847 no .
H28B H40B 2.9331 no .
H28B H42B 3.4173 no .
H29A H30A 2.4674 no .
H29A H30B 2.9382 no .
H29A H31A 2.4768 no .
H29A H31B 2.9449 no .
H29A H31C 3.5934 no .
H29B H30A 2.9384 no .
H29B H30B 2.4546 no .
H29B H31A 2.9709 no .
H29B H31B 2.4980 no .
H30A H31A 2.4419 no .
H30A H31B 2.9217 no .
H30A H31C 2.4440 no .
H30A H42B 3.5665 no .
H30B H31A 2.9217 no .
H30B H31B 2.4411 no .
H30B H31C 2.4448 no .
H32A H33A 2.8533 no .
H32A H33B 2.3616 no .
H32A H34B 3.0434 no .
H32A H35A 3.2766 no .
H32A H35B 2.4940 no .
H32B H33A 2.3620 no .
H32B H33B 2.8532 no .
H32B H34B 2.6303 no .
H32B H35B 3.2555 no .
H33A H34A 2.2729 no .
H33A H34B 2.4261 no .
H33A H35A 3.4676 no .
H33A H35B 3.5908 no .
H33A H47B 2.9729 no .
H33B H34A 2.4252 no .
H33B H34B 2.8643 no .
H33B H35A 2.4480 no .
H33B H35B 2.9245 no .
H33B H47A 3.2910 no .
H33B H47B 3.1435 no .
H34A H35A 2.2370 no .
H34A H35B 2.7364 no .
H34A H36A 2.4411 no .
H34A H36B 3.0237 no .
H34A H49A 3.4468 no .
H34B H35A 2.7367 no .
H34B H35B 2.2099 no .
H34B H36A 2.9182 no .
H34B H36B 2.5790 no .
H35A H36A 2.5156 no .
H35A H36B 2.9412 no .
H35A H37A 2.5780 no .
H35A H37B 3.0051 no .
H35B H36A 2.9407 no .
H35B H36B 2.4323 no .
H35B H37A 3.1477 no .
H35B H37B 2.6883 no .
H36A H37A 2.2828 no .
H36A H37B 2.7831 no .
H36A H38A 2.9819 no .
H36A H38B 2.5141 no .
H36A H38C 3.5438 no .
H36B H37A 2.7833 no .
H36B H37B 2.2765 no .
H36B H38A 2.5270 no .
H36B H38B 2.9867 no .
H36B H38C 3.5517 no .
H37A H38A 2.8855 no .
H37A H38B 2.4038 no .
H37A H38C 2.3832 no .
H37B H38A 2.4000 no .
H37B H38B 2.8856 no .
H37B H38C 2.3868 no .
H39A H40A 2.8596 no .
H39A H40B 2.3902 no .
H39A H41A 2.8278 no .
H39A H41B 2.4655 no .
H39B H40A 2.3459 no .
H39B H40B 2.8595 no .
H39B H41A 2.4536 no .
H39B H41B 3.0303 no .
H40A H41A 2.4337 no .
H40A H41B 2.8887 no .
H40A H42A 2.5874 no .
H40A H42B 3.0492 no .
H40B H41A 2.8873 no .
H40B H41B 2.3782 no .
H40B H42A 3.1171 no .
H40B H42B 2.6843 no .
H41A H42A 2.3553 no .
H41A H42B 2.8373 no .
H41A H43A 2.4611 no .
H41A H43B 3.0968 no .
H41B H42A 2.8375 no .
H41B H42B 2.3358 no .
H41B H43A 2.9088 no .
H41B H43B 2.6402 no .
H42A H43A 2.4525 no .
H42A H43B 2.8713 no .
H42A H44A 2.5482 no .
H42A H44B 2.8624 no .
H42B H43A 2.8710 no .
H42B H43B 2.3345 no .
H42B H44A 3.1899 no .
H42B H44B 2.6259 no .
H43A H44A 2.3168 no .
H43A H44B 2.8366 no .
H43A H45A 3.0073 no .
H43A H45B 2.5448 no .
H43A H45C 3.5887 no .
H43B H44A 2.8362 no .
H43B H44B 2.3726 no .
H43B H45A 2.4540 no .
H43B H45B 2.9243 no .
H43B H45C 3.5305 no .
H44A H45A 2.8470 no .
H44A H45B 2.3485 no .
H44A H45C 2.3469 no .
H44B H45A 2.3607 no .
H44B H45B 2.8467 no .
H44B H45C 2.3349 no .
H46A H47A 2.8686 no .
H46A H47B 2.4233 no .
H46A H48A 2.5405 no .
H46A H48B 2.9611 no .
H46B H47A 2.3403 no .
H46B H47B 2.8669 no .
H46B H48A 3.1328 no .
H46B H48B 2.6492 no .
H47A H48A 2.8788 no .
H47A H48B 2.3944 no .
H47A H49A 2.9889 no .
H47A H49B 2.4715 no .
H47B H48A 2.3895 no .
H47B H48B 2.8787 no .
H47B H49A 2.5209 no .
H47B H49B 2.9388 no .
H48A H49A 2.4052 no .
H48A H49B 2.9009 no .
H48A H50A 3.1313 no .
H48A H50B 2.6127 no .
H48B H49A 2.9014 no .
H48B H49B 2.4348 no .
H48B H50A 2.6235 no .
H48B H50B 3.0020 no .
H49A H50A 2.8521 no .
H49A H50B 2.3824 no .
H49A H51A 2.9440 no .
H49A H51B 2.5052 no .
H49B H50A 2.3441 no .
H49B H50B 2.8523 no .
H49B H51A 2.5456 no .
H49B H51B 3.0305 no .
H50A H51A 2.3562 no .
H50A H51B 2.8439 no .
H50A H52A 3.0314 no .
H50A H52B 2.5458 no .
H50A H52C 3.5968 no .
H50B H51A 2.8439 no .
H50B H51B 2.3489 no .
H50B H52A 2.5798 no .
H50B H52B 3.0102 no .
H51A H52A 2.8423 no .
H51A H52B 2.3595 no .
H51A H52C 2.3229 no .
H51B H52A 2.3412 no .
H51B H52B 2.8426 no .
H51B H52C 2.3408 no .
Br1 H6 3.1842 no 2_566
Br1 H14 3.3949 no 1_455
Br1 H31C 2.8999 no 1_565
Br1 H46B 2.9648 no 2_566
Br1 H48B 3.2796 no 2_566
Br2 H8 3.5237 no 2_455
Br2 H38B 3.3811 no 1_545
Br2 H38C 3.4707 no 1_545
Br3 H2 3.5378 no 1_655
Br3 H31A 3.5297 no 1_665
Br3 H35A 3.4940 no 1_655
Br3 H36B 3.5642 no 2_565
Br3 H37A 3.2717 no 1_655
Br3 H37B 3.3511 no 1_655
Br3 H38A 3.3801 no 2_565
Br3 H45A 3.2321 no 1_565
Br3 H45C 3.1326 no 1_565
Br4 H24 3.1003 no 2_556
Br4 H26A 2.9807 no 2_556
Br4 H52B 3.2605 no 1_545
Br4 H52C 3.2060 no 1_545
S1 H30B 3.3365 no 2_556
S1 H31B 3.4297 no 2_556
S1 H51A 3.5823 no 2_566
S2 H39A 3.2063 no 1_455
S2 H39B 3.4454 no 1_455
S3 H12 3.1167 no 2_555
S3 H40A 3.5393 no 2_555
S3 H41A 3.4554 no 2_555
S3 H42A 3.1103 no 2_555
S4 H50A 3.1746 no 2_666
C1 H14 3.2286 no 1_455
C1 H48B 3.4027 no 2_566
C2 H14 2.9514 no 1_455
C5 H50A 3.5718 no 2_566
C6 H48B 3.3339 no 2_566
C6 H50A 3.5004 no 2_566
C7 H8 3.2824 no 2_455
C8 H8 3.5352 no 2_455
C11 H41A 3.3345 no 2_555
C12 H12 3.5351 no 2_555
C12 H39B 3.1884 no 2_555
C12 H41A 3.2546 no 2_555
C13 H2 3.1925 no 1_655
C13 H38A 3.4036 no 2_565
C14 H2 2.8629 no 1_655
C15 H2 3.5599 no 1_655
C18 H38A 3.0066 no 2_565
C19 H29B 3.5247 no 2_556
C19 H52A 3.1811 no 2_666
C20 H52A 3.2488 no 2_666
C20 H52B 3.1655 no 2_666
C21 H50A 3.5862 no 2_666
C21 H50B 3.5988 no 2_666
C23 H31B 3.1374 no 2_556
C24 H29B 3.2725 no 2_556
C24 H31B 3.2914 no 2_556
C25 H20 3.5981 no 1_455
C25 H39A 3.4374 no 1_455
C25 H41B 3.5400 no 1_455
C26 H41B 3.4947 no 1_455
C29 H52A 3.4566 no 1_445
C30 H37A 3.2498 no 1_545
C31 H37A 3.2044 no 1_545
C31 H50B 3.3557 no 1_445
C32 H43A 3.5502 no 2_555
C32 H45B 3.5911 no 2_555
C34 H45B 3.4768 no 2_555
C34 H45C 3.3504 no 1_565
C35 H45B 3.4521 no 2_555
C36 H30A 3.5515 no 1_565
C36 H37B 3.2563 no 2_465
C36 H44A 3.4630 no 1_565
C37 H30A 3.2152 no 1_565
C37 H37B 2.9753 no 2_465
C37 H45B 3.4063 no 1_465
C38 H18 3.2664 no 2_565
C38 H30A 3.3933 no 1_565
C38 H35B 3.3063 no 2_465
C38 H45B 3.2126 no 1_465
C39 H12 3.5132 no 2_555
C39 H25B 3.4155 no 1_655
C43 H32B 3.4070 no 2_555
C43 H51B 3.3426 no 1_545
C44 H32B 3.3030 no 2_555
C44 H34A 3.3813 no 1_545
C44 H36A 3.1489 no 1_545
C44 H51B 3.1646 no 1_545
C45 H34A 3.3905 no 1_545
C45 H34B 3.2120 no 2_555
C45 H36B 3.5624 no 2_555
C45 H38C 3.1853 no 1_645
C45 H51B 3.4000 no 1_545
C46 H48A 3.4089 no 2_666
C48 H46A 3.3311 no 2_666
C51 H43B 3.5393 no 1_565
C51 H44B 3.3538 no 1_565
C52 H20 3.5334 no 2_666
C52 H43B 3.5688 no 1_565
H2 Br3 3.5378 no 1_455
H2 C13 3.1925 no 1_455
H2 C14 2.8629 no 1_455
H2 C15 3.5599 no 1_455
H2 H14 2.6949 no 1_455
H6 Br1 3.1842 no 2_566
H6 H6 3.4160 no 2_566
H6 H47A 3.4581 no 2_566
H6 H48B 3.0327 no 2_566
H6 H49B 3.0223 no 2_566
H6 H50A 3.4380 no 2_566
H8 Br2 3.5237 no 2_455
H8 C7 3.2824 no 2_455
H8 C8 3.5352 no 2_455
H8 H39A 3.4797 no 1_455
H8 H39B 3.3304 no 1_455
H8 H41A 3.0226 no 1_455
H8 H41B 3.4512 no 1_455
H12 S3 3.1167 no 2_555
H12 C12 3.5351 no 2_555
H12 C39 3.5132 no 2_555
H12 H12 2.7205 no 2_555
H12 H39B 2.6328 no 2_555
H12 H40A 3.4504 no 2_555
H12 H41A 3.2562 no 2_555
H14 Br1 3.3949 no 1_655
H14 C1 3.2286 no 1_655
H14 C2 2.9514 no 1_655
H14 H2 2.6949 no 1_655
H18 C38 3.2664 no 2_565
H18 H36B 3.1349 no 2_565
H18 H38A 2.5146 no 2_565
H18 H38B 3.2085 no 2_565
H18 H44A 3.4611 no 2_555
H20 C25 3.5981 no 1_655
H20 C52 3.5334 no 2_666
H20 H25A 3.0658 no 1_655
H20 H25B 3.2151 no 1_655
H20 H52A 3.3500 no 2_666
H20 H52B 2.8292 no 2_666
H24 Br4 3.1003 no 2_556
H24 H24 3.5037 no 2_556
H24 H29B 3.0185 no 2_556
H24 H30B 3.2475 no 2_556
H24 H31B 3.4963 no 2_556
H25A H20 3.0658 no 1_455
H25A H52B 3.1511 no 2_566
H25B C39 3.4155 no 1_455
H25B H20 3.2151 no 1_455
H25B H39A 2.4789 no 1_455
H25B H41B 2.7986 no 1_455
H26A Br4 2.9807 no 2_556
H26B H41B 2.8049 no 1_455
H26B H43B 3.4997 no 1_455
H26B H52A 3.3756 no 1_445
H26B H52C 3.3326 no 1_445
H27B H41B 3.3812 no 1_455
H28A H38B 3.0332 no 1_545
H29A H43B 2.7516 no 1_455
H29A H45A 3.3329 no 1_455
H29A H52A 3.2905 no 1_445
H29B C19 3.5247 no 2_556
H29B C24 3.2725 no 2_556
H29B H24 3.0185 no 2_556
H29B H52A 2.7505 no 1_445
H30A C36 3.5515 no 1_545
H30A C37 3.2152 no 1_545
H30A C38 3.3933 no 1_545
H30A H36A 3.0103 no 1_545
H30A H37A 2.5622 no 1_545
H30A H38B 2.8395 no 1_545
H30B S1 3.3365 no 2_556
H30B H24 3.2475 no 2_556
H30B H51A 3.0733 no 1_545
H31A Br3 3.5297 no 1_445
H31A H37A 2.7523 no 1_545
H31A H45A 2.7406 no 1_455
H31A H50B 3.1644 no 1_445
H31A H51B 3.2928 no 1_445
H31A H52A 3.5605 no 1_445
H31B S1 3.4297 no 2_556
H31B C23 3.1374 no 2_556
H31B C24 3.2914 no 2_556
H31B H24 3.4963 no 2_556
H31B H46B 3.4716 no 2_556
H31B H50B 2.7327 no 1_445
H31B H52A 3.0373 no 1_445
H31C Br1 2.8999 no 1_545
H31C H35A 3.5144 no 1_545
H31C H37A 3.1974 no 1_545
H31C H46B 3.5776 no 2_556
H32A H38C 3.3357 no 2_465
H32A H43A 3.5021 no 2_555
H32A H45B 3.3564 no 2_555
H32B C43 3.4070 no 2_555
H32B C44 3.3030 no 2_555
H32B H43A 2.7525 no 2_555
H32B H44A 2.6860 no 2_555
H32B H45B 3.0611 no 2_555
H34A C44 3.3813 no 1_565
H34A C45 3.3905 no 1_565
H34A H44A 3.3785 no 1_565
H34A H44B 2.8720 no 1_565
H34A H45C 2.6661 no 1_565
H34B C45 3.2120 no 2_555
H34B H44A 3.0340 no 2_555
H34B H45B 2.7917 no 2_555
H34B H45C 3.1290 no 1_565
H34B H45C 2.9365 no 2_555
H35A Br3 3.4940 no 1_455
H35A H31C 3.5144 no 1_565
H35B C38 3.3063 no 2_465
H35B H37B 2.9753 no 2_465
H35B H38A 2.9945 no 2_465
H35B H38C 2.9680 no 2_465
H35B H45B 2.8438 no 2_555
H36A C44 3.1489 no 1_565
H36A H30A 3.0103 no 1_565
H36A H44A 2.6795 no 1_565
H36A H44B 2.7039 no 1_565
H36B Br3 3.5642 no 2_565
H36B C45 3.5624 no 2_555
H36B H18 3.1349 no 2_565
H36B H37B 2.9288 no 2_465
H36B H44A 3.3662 no 1_565
H36B H45B 3.2436 no 2_555
H36B H45C 2.9889 no 2_555
H37A Br3 3.2717 no 1_455
H37A C30 3.2498 no 1_565
H37A C31 3.2044 no 1_565
H37A H30A 2.5622 no 1_565
H37A H31A 2.7523 no 1_565
H37A H31C 3.1974 no 1_565
H37A H45A 3.1146 no 1_465
H37A H45B 3.2975 no 1_465
H37B Br3 3.3511 no 1_455
H37B C36 3.2563 no 2_465
H37B C37 2.9753 no 2_465
H37B H35B 2.9753 no 2_465
H37B H36B 2.9288 no 2_465
H37B H37B 2.1310 no 2_465
H37B H38A 3.4266 no 2_465
H37B H45A 3.5462 no 1_465
H37B H45B 3.0970 no 1_465
H38A Br3 3.3801 no 2_565
H38A C13 3.4036 no 2_565
H38A C18 3.0066 no 2_565
H38A H18 2.5146 no 2_565
H38A H35B 2.9945 no 2_465
H38A H37B 3.4266 no 2_465
H38B Br2 3.3811 no 1_565
H38B H18 3.2085 no 2_565
H38B H28A 3.0332 no 1_565
H38B H30A 2.8395 no 1_565
H38B H42A 3.4335 no 1_565
H38C Br2 3.4707 no 1_565
H38C C45 3.1853 no 1_465
H38C H32A 3.3357 no 2_465
H38C H35B 2.9680 no 2_465
H38C H43A 3.4415 no 1_465
H38C H45A 3.1662 no 1_465
H38C H45B 2.3826 no 1_465
H39A S2 3.2063 no 1_655
H39A C25 3.4374 no 1_655
H39A H8 3.4797 no 1_655
H39A H25B 2.4789 no 1_655
H39B S2 3.4454 no 1_655
H39B C12 3.1884 no 2_555
H39B H8 3.3304 no 1_655
H39B H12 2.6328 no 2_555
H40A S3 3.5393 no 2_555
H40A H12 3.4504 no 2_555
H41A S3 3.4554 no 2_555
H41A C11 3.3345 no 2_555
H41A C12 3.2546 no 2_555
H41A H8 3.0226 no 1_655
H41A H12 3.2562 no 2_555
H41B C25 3.5400 no 1_655
H41B C26 3.4947 no 1_655
H41B H8 3.4512 no 1_655
H41B H25B 2.7986 no 1_655
H41B H26B 2.8049 no 1_655
H41B H27B 3.3812 no 1_655
H41B H52C 3.4517 no 1_545
H42A S3 3.1103 no 2_555
H42A H38B 3.4335 no 1_545
H42B H51A 3.5068 no 1_545
H42B H51B 3.4116 no 1_545
H42B H52C 2.9204 no 1_545
H43A C32 3.5502 no 2_555
H43A H32A 3.5021 no 2_555
H43A H32B 2.7525 no 2_555
H43A H38C 3.4415 no 1_645
H43B C51 3.5393 no 1_545
H43B C52 3.5688 no 1_545
H43B H26B 3.4997 no 1_655
H43B H29A 2.7516 no 1_655
H43B H51B 2.7764 no 1_545
H43B H52A 3.5783 no 1_545
H43B H52C 3.0874 no 1_545
H44A C36 3.4630 no 1_545
H44A H18 3.4611 no 2_555
H44A H32B 2.6860 no 2_555
H44A H34A 3.3785 no 1_545
H44A H34B 3.0340 no 2_555
H44A H36A 2.6795 no 1_545
H44A H36B 3.3662 no 1_545
H44B C51 3.3538 no 1_545
H44B H34A 2.8720 no 1_545
H44B H36A 2.7039 no 1_545
H44B H51A 3.2483 no 1_545
H44B H51B 2.5754 no 1_545
H45A Br3 3.2321 no 1_545
H45A H29A 3.3329 no 1_655
H45A H31A 2.7406 no 1_655
H45A H37A 3.1146 no 1_645
H45A H37B 3.5462 no 1_645
H45A H38C 3.1662 no 1_645
H45A H49A 3.5900 no 1_545
H45A H51B 2.8195 no 1_545
H45B C32 3.5911 no 2_555
H45B C34 3.4768 no 2_555
H45B C35 3.4521 no 2_555
H45B C37 3.4063 no 1_645
H45B C38 3.2126 no 1_645
H45B H32A 3.3564 no 2_555
H45B H32B 3.0611 no 2_555
H45B H34B 2.7917 no 2_555
H45B H35B 2.8438 no 2_555
H45B H36B 3.2436 no 2_555
H45B H37A 3.2975 no 1_645
H45B H37B 3.0970 no 1_645
H45B H38C 2.3826 no 1_645
H45C Br3 3.1326 no 1_545
H45C C34 3.3504 no 1_545
H45C H34A 2.6661 no 1_545
H45C H34B 3.1290 no 1_545
H45C H34B 2.9365 no 2_555
H45C H36B 2.9889 no 2_555
H46A C48 3.3311 no 2_666
H46A H48A 2.8004 no 2_666
H46A H48B 2.9764 no 2_666
H46A H50A 3.5622 no 2_666
H46A H50B 3.2447 no 2_666
H46B Br1 2.9648 no 2_566
H46B H31B 3.4716 no 2_556
H46B H31C 3.5776 no 2_556
H46B H48A 3.1676 no 2_666
H46B H50B 3.5485 no 2_666
H47A H6 3.4581 no 2_566
H48A C46 3.4089 no 2_666
H48A H46A 2.8004 no 2_666
H48A H46B 3.1676 no 2_666
H48A H48A 3.1849 no 2_666
H48A H48B 3.3018 no 2_666
H48B Br1 3.2796 no 2_566
H48B C1 3.4027 no 2_566
H48B C6 3.3339 no 2_566
H48B H6 3.0327 no 2_566
H48B H46A 2.9764 no 2_666
H48B H48A 3.3018 no 2_666
H49A H45A 3.5900 no 1_565
H49B H6 3.0223 no 2_566
H50A S4 3.1746 no 2_666
H50A C5 3.5718 no 2_566
H50A C6 3.5004 no 2_566
H50A C21 3.5862 no 2_666
H50A H6 3.4380 no 2_566
H50A H46A 3.5622 no 2_666
H50B C21 3.5988 no 2_666
H50B C31 3.3557 no 1_665
H50B H31A 3.1644 no 1_665
H50B H31B 2.7327 no 1_665
H50B H46A 3.2447 no 2_666
H50B H46B 3.5485 no 2_666
H51A S1 3.5823 no 2_566
H51A H30B 3.0733 no 1_565
H51A H42B 3.5068 no 1_565
H51A H44B 3.2483 no 1_565
H51B C43 3.3426 no 1_565
H51B C44 3.1646 no 1_565
H51B C45 3.4000 no 1_565
H51B H31A 3.2928 no 1_665
H51B H42B 3.4116 no 1_565
H51B H43B 2.7764 no 1_565
H51B H44B 2.5754 no 1_565
H51B H45A 2.8195 no 1_565
H52A C19 3.1811 no 2_666
H52A C20 3.2488 no 2_666
H52A C29 3.4566 no 1_665
H52A H20 3.3500 no 2_666
H52A H26B 3.3756 no 1_665
H52A H29A 3.2905 no 1_665
H52A H29B 2.7505 no 1_665
H52A H31A 3.5605 no 1_665
H52A H31B 3.0373 no 1_665
H52A H43B 3.5783 no 1_565
H52B Br4 3.2605 no 1_565
H52B C20 3.1655 no 2_666
H52B H20 2.8292 no 2_666
H52B H25A 3.1511 no 2_566
H52C Br4 3.2060 no 1_565
H52C H26B 3.3326 no 1_665
H52C H41B 3.4517 no 1_565
H52C H42B 2.9204 no 1_565
H52C H43B 3.0874 no 1_565

loop_
_geom_torsion_atom_site_label_1
_geom_torsion_atom_site_label_2
_geom_torsion_atom_site_label_3
_geom_torsion_atom_site_label_4
_geom_torsion
_geom_torsion_publ_flag
C5 S1 C23 C22 45.5(7) no
C5 S1 C23 C24 -138.1(5) no
C23 S1 C5 C4 58.4(8) no
C23 S1 C5 C6 -124.3(7) no
C3 S2 C9 C8 131.2(7) no
C3 S2 C9 C10 -58.3(8) no
C9 S2 C3 C2 131.7(7) no
C9 S2 C3 C4 -57.6(8) no
C11 S3 C17 C16 57.3(9) no
C11 S3 C17 C18 -128.2(7) no
C17 S3 C11 C10 48.7(8) no
C17 S3 C11 C12 -132.2(6) no
C15 S4 C21 C20 131.8(5) no
C15 S4 C21 C22 -54.1(6) no
C21 S4 C15 C14 133.6(7) no
C21 S4 C15 C16 -52.1(9) no
C4 O1 C25 C26 -167.2(7) no
C25 O1 C4 C3 -95.0(10) no
C25 O1 C4 C5 89.4(10) no
C10 O2 C32 C33 -178.2(8) no
C32 O2 C10 C9 -92.0(10) no
C32 O2 C10 C11 93.3(11) no
C16 O3 C39 C40 -176.1(6) no
C39 O3 C16 C15 -86.9(10) no
C39 O3 C16 C17 94.0(10) no
C22 O4 C46 C47 178.3(8) no
C46 O4 C22 C21 -81.6(10) no
C46 O4 C22 C23 101.4(9) no
Br1 C1 C2 C3 178.5(6) no
Br1 C1 C6 C5 -177.4(7) no
C2 C1 C6 C5 0.5(15) no
C6 C1 C2 C3 0.6(14) no
C1 C2 C3 S2 170.1(8) no
C1 C2 C3 C4 -0.8(14) no
S2 C3 C4 O1 14.0(13) no
S2 C3 C4 C5 -170.3(6) no
C2 C3 C4 O1 -175.7(9) no
C2 C3 C4 C5 0.0(14) no
O1 C4 C5 S1 -6.1(14) no
O1 C4 C5 C6 176.7(8) no
C3 C4 C5 S1 178.3(8) no
C3 C4 C5 C6 1.0(14) no
S1 C5 C6 C1 -178.6(7) no
C4 C5 C6 C1 -1.3(15) no
Br2 C7 C8 C9 174.6(6) no
Br2 C7 C12 C11 -179.4(5) no
C8 C7 C12 C11 -0.3(13) no
C12 C7 C8 C9 -4.4(14) no
C7 C8 C9 S2 175.8(8) no
C7 C8 C9 C10 5.1(14) no
S2 C9 C10 O2 13.9(12) no
S2 C9 C10 C11 -171.3(6) no
C8 C9 C10 O2 -175.8(8) no
C8 C9 C10 C11 -1.0(13) no
O2 C10 C11 S3 -9.9(13) no
O2 C10 C11 C12 171.0(7) no
C9 C10 C11 S3 175.4(7) no
C9 C10 C11 C12 -3.7(13) no
S3 C11 C12 C7 -174.7(6) no
C10 C11 C12 C7 4.4(13) no
Br3 C13 C14 C15 -178.6(7) no
Br3 C13 C18 C17 -178.9(7) no
C14 C13 C18 C17 -1.6(17) no
C18 C13 C14 C15 4.1(17) no
C13 C14 C15 S4 169.6(9) no
C13 C14 C15 C16 -4.9(16) no
S4 C15 C16 O3 10.0(14) no
S4 C15 C16 C17 -170.8(7) no
C14 C15 C16 O3 -175.8(9) no
C14 C15 C16 C17 3.3(15) no
O3 C16 C17 S3 -7.3(14) no
O3 C16 C17 C18 178.3(8) no
C15 C16 C17 S3 173.6(8) no
C15 C16 C17 C18 -0.8(15) no
S3 C17 C18 C13 -174.6(7) no
C16 C17 C18 C13 -0.0(15) no
Br4 C19 C20 C21 177.6(5) no
Br4 C19 C24 C23 -177.6(5) no
C20 C19 C24 C23 -0.1(11) no
C24 C19 C20 C21 0.1(11) no
C19 C20 C21 S4 172.8(6) no
C19 C20 C21 C22 -1.4(11) no
S4 C21 C22 O4 11.4(9) no
S4 C21 C22 C23 -171.4(4) no
C20 C21 C22 O4 -174.5(6) no
C20 C21 C22 C23 2.6(9) no
O4 C22 C23 S1 -9.4(10) no
O4 C22 C23 C24 174.4(6) no
C21 C22 C23 S1 173.4(5) no
C21 C22 C23 C24 -2.7(10) no
S1 C23 C24 C19 -174.8(5) no
C22 C23 C24 C19 1.5(12) no
O1 C25 C26 C27 -41.9(15) no
C25 C26 C27 C28 164.0(12) no
C26 C27 C28 C29 48.8(17) no
C27 C28 C29 C30 175.2(10) no
C28 C29 C30 C31 -178.8(9) no
O2 C32 C33 C34 180.0(9) no
C32 C33 C34 C35 71.6(16) no
C33 C34 C35 C36 177.8(8) no
C34 C35 C36 C37 -172.5(10) no
C35 C36 C37 C38 179.5(9) no
O3 C39 C40 C41 -176.0(6) no
C39 C40 C41 C42 -175.1(8) no
C40 C41 C42 C43 178.3(8) no
C41 C42 C43 C44 -169.6(9) no
C42 C43 C44 C45 -175.2(10) no
O4 C46 C47 C48 -172.6(8) no
C46 C47 C48 C49 -179.6(9) no
C47 C48 C49 C50 177.3(10) no
C48 C49 C50 C51 176.7(10) no
C49 C50 C51 C52 179.4(11) no
